data_7133628
loop_
_publ_author_name
'Schneider, Johannes S.'
'Helten, Holger'

_publ_section_title
;
 Hybrid materials comprising ferrocene and diaminoborane moieties: linear
 concatenation <i>versus</i> macrocyclization.
;
_journal_issue 82
_journal_name_full 'Chemical communications (Cambridge, England)'
_journal_page_first 11706
_journal_page_last 11709
_journal_paper_doi 10.1039/d4cc03813d
_journal_volume 60
_journal_year 2024
_chemical_formula_moiety 'C50 H66 B2 Fe2 N4'
_chemical_formula_sum 'C50 H66 B2 Fe2 N4'
_chemical_formula_weight 856.38
_space_group_crystal_system triclinic
_space_group_IT_number 2
_space_group_name_Hall '-P 1'
_space_group_name_H-M_alt 'P -1'
_atom_sites_solution_hydrogens mixed
_atom_sites_solution_primary dual
_atom_sites_solution_secondary difmap
_audit_creation_method SHELXL-2018/3
_audit_update_record
;
2024-07-29 deposited with the CCDC.	2024-08-29 downloaded from the CCDC.
;
_cell_angle_alpha 65.001(13)
_cell_angle_beta 71.807(16)
_cell_angle_gamma 78.23(3)
_cell_formula_units_Z 1
_cell_length_a 8.9103(19)
_cell_length_b 11.730(3)
_cell_length_c 12.368(4)
_cell_measurement_reflns_used 7970
_cell_measurement_temperature 100(2)
_cell_measurement_theta_max 26.19
_cell_measurement_theta_min 2.41
_cell_volume 1109.1(5)
_computing_cell_refinement 'Saint+ ver. 7.34A (Bruker AXS)'
_computing_data_collection 'APEX2 ver. 2010.3 (Bruker AXS)'
_computing_data_reduction 'Saint+ ver. 7.34A (Bruker AXS)'
_computing_molecular_graphics 'ShelXLe (Huebschle et all, 2011)'
_computing_publication_material 'SHELXL-2018/3 (Sheldrick, 2018)'
_computing_structure_refinement 'SHELXL-2018/3 (Sheldrick, 2018)'
_computing_structure_solution 'SHELXT 2014/5 (Sheldrick, 2014)'
_diffrn_ambient_temperature 100(2)
_diffrn_detector_area_resol_mean 8.333
_diffrn_measured_fraction_theta_full 0.999
_diffrn_measured_fraction_theta_max 0.996
_diffrn_measurement_device_type 'Bruker APEX-II CCD'
_diffrn_measurement_method '\f and \w scans'
_diffrn_radiation_type MoK\a
_diffrn_radiation_wavelength 0.71073
_diffrn_reflns_av_R_equivalents 0.0428
_diffrn_reflns_av_unetI/netI 0.0355
_diffrn_reflns_Laue_measured_fraction_full 0.999
_diffrn_reflns_Laue_measured_fraction_max 0.996
_diffrn_reflns_limit_h_max 11
_diffrn_reflns_limit_h_min -9
_diffrn_reflns_limit_k_max 14
_diffrn_reflns_limit_k_min -12
_diffrn_reflns_limit_l_max 15
_diffrn_reflns_limit_l_min -15
_diffrn_reflns_number 23488
_diffrn_reflns_point_group_measured_fraction_full 0.999
_diffrn_reflns_point_group_measured_fraction_max 0.996
_diffrn_reflns_theta_full 26.000
_diffrn_reflns_theta_max 26.469
_diffrn_reflns_theta_min 1.879
_diffrn_source 'rotating-anode X-ray tube'
_exptl_absorpt_coefficient_mu 0.693
_exptl_absorpt_correction_T_max 0.7454
_exptl_absorpt_correction_T_min 0.6219
_exptl_absorpt_correction_type multi-scan
_exptl_absorpt_process_details
;
SADABS 2016/2: Krause, L., Herbst-Irmer, R., Sheldrick G.M. & Stalke D.,
 J. Appl. Cryst. 48 (2015) 3-10
;
_exptl_crystal_colour yellow
_exptl_crystal_density_diffrn 1.282
_exptl_crystal_description block
_exptl_crystal_F_000 456
_exptl_crystal_size_max 0.453
_exptl_crystal_size_mid 0.145
_exptl_crystal_size_min 0.141
_refine_diff_density_max 1.249
_refine_diff_density_min -1.007
_refine_diff_density_rms 0.074
_refine_ls_extinction_method none
_refine_ls_goodness_of_fit_ref 1.056
_refine_ls_hydrogen_treatment mixed
_refine_ls_matrix_type full
_refine_ls_number_parameters 294
_refine_ls_number_reflns 4571
_refine_ls_number_restraints 315
_refine_ls_restrained_S_all 1.125
_refine_ls_R_factor_all 0.0525
_refine_ls_R_factor_gt 0.0420
_refine_ls_shift/su_max 0.000
_refine_ls_shift/su_mean 0.000
_refine_ls_structure_factor_coef Fsqd
_refine_ls_weighting_details 'w=1/[\s^2^(Fo^2^)+(0.0409P)^2^+1.3657P] where P=(Fo^2^+2Fc^2^)/3'
_refine_ls_weighting_scheme calc
_refine_ls_wR_factor_gt 0.0966
_refine_ls_wR_factor_ref 0.1024
_reflns_Friedel_coverage 0.000
_reflns_number_gt 3961
_reflns_number_total 4571
_reflns_threshold_expression 'I > 2\s(I)'
_cod_data_source_file d4cc03813d2.cif
_cod_data_source_block test_a_CCDC2
_cod_depositor_comments 'Adding full bibliography for 7133626--7133629.cif.'
_cod_original_cell_volume 1109.2(5)
_cod_database_code 7133628
_shelx_shelxl_version_number 2018/3
_shelx_space_group_comment
;
The symmetry employed for this shelxl refinement is uniquely defined
by the following loop, which should always be used as a source of
symmetry information in preference to the above space-group names.
They are only intended as comments.
;

loop_
_space_group_symop_operation_xyz
'x, y, z'
'-x, -y, -z'

loop_
_atom_site_label
_atom_site_type_symbol
_atom_site_fract_x
_atom_site_fract_y
_atom_site_fract_z
_atom_site_U_iso_or_equiv
_atom_site_adp_type
_atom_site_occupancy
_atom_site_site_symmetry_order
_atom_site_calc_flag
_atom_site_refinement_flags_posn
_atom_site_refinement_flags_adp
_atom_site_refinement_flags_occupancy
_atom_site_disorder_assembly
_atom_site_disorder_group
Fe1_1 Fe 0.47045(4) 0.22667(3) 1.03059(3) 0.01524(11) Uani 1 1 d . . . . .
N1_1 N 0.5997(2) 0.42087(18) 0.75766(17) 0.0174(4) Uani 1 1 d . . . . .
H1_1 H 0.657(3) 0.401(2) 0.702(3) 0.021 Uiso 1 1 d . U . . .
B1_1 B 0.6153(3) 0.5416(2) 0.7510(2) 0.0164(5) Uani 1 1 d . . . . .
C1_1 C 0.4919(3) 0.3318(2) 0.84386(19) 0.0163(4) Uani 1 1 d . . . . .
N2_1 N 0.5297(2) 0.57706(18) 0.85184(17) 0.0174(4) Uani 1 1 d . . . . .
H2_1 H 0.469(3) 0.525(3) 0.914(3) 0.021 Uiso 1 1 d . U . . .
C2_1 C 0.5154(3) 0.2001(2) 0.8699(2) 0.0185(5) Uani 1 1 d . . . . .
H2A_1 H 0.608520 0.157196 0.836662 0.022 Uiso 1 1 calc R U . . .
C3_1 C 0.3752(3) 0.1437(2) 0.9545(2) 0.0208(5) Uani 1 1 d . . . . .
H3_1 H 0.357980 0.056886 0.986453 0.025 Uiso 1 1 calc R U . . .
C4_1 C 0.2662(3) 0.2391(2) 0.9827(2) 0.0219(5) Uani 1 1 d . . . . .
H4_1 H 0.163293 0.227503 1.037308 0.026 Uiso 1 1 calc R U . . .
C5_1 C 0.3371(3) 0.3556(2) 0.9151(2) 0.0182(5) Uani 1 1 d . . . . .
H5_1 H 0.289958 0.435306 0.916926 0.022 Uiso 1 1 calc R U . . .
C6_1 C 0.4922(3) 0.6987(2) 0.85397(19) 0.0173(5) Uani 1 1 d . . . . .
C7_1 C 0.5833(3) 0.8052(2) 0.7849(2) 0.0214(5) Uani 1 1 d . . . . .
H7_1 H 0.687140 0.806405 0.732138 0.026 Uiso 1 1 calc R U . . .
C8_1 C 0.4899(3) 0.9097(2) 0.8094(2) 0.0257(6) Uani 1 1 d . . . . .
H8_1 H 0.520026 0.993552 0.774281 0.031 Uiso 1 1 calc R U . . .
C9_1 C 0.3452(3) 0.8679(2) 0.8946(2) 0.0266(6) Uani 1 1 d . . . . .
H9_1 H 0.261469 0.918501 0.926930 0.032 Uiso 1 1 calc R U . . .
C10_1 C 0.3463(3) 0.7370(2) 0.9239(2) 0.0215(5) Uani 1 1 d . . . . .
H10_1 H 0.264272 0.684299 0.980032 0.026 Uiso 1 1 calc R U . . .
C1_2 C 0.7256(3) 0.6345(2) 0.6320(2) 0.0185(5) Uani 1 1 d . U . . .
C2_2 C 0.8876(3) 0.6318(3) 0.6205(2) 0.0265(5) Uani 1 1 d . U . . .
C3_2 C 0.9783(4) 0.7210(3) 0.5177(2) 0.0382(6) Uani 1 1 d D U . . .
H3_2 H 1.088089 0.718575 0.510549 0.046 Uiso 1 1 calc R U . . .
C4_2 C 0.9127(4) 0.8131(3) 0.4257(2) 0.0389(7) Uani 1 1 d D U . . .
C5_2 C 0.7532(3) 0.8140(3) 0.4372(2) 0.0312(6) Uani 1 1 d D U . . .
H5_2 H 0.706806 0.876372 0.374589 0.037 Uiso 1 1 calc R U . . .
C6_2 C 0.6585(3) 0.7261(2) 0.5379(2) 0.0212(5) Uani 1 1 d . U . . .
C7_2 C 0.9639(3) 0.5337(3) 0.7207(2) 0.0344(6) Uani 1 1 d . U . . .
H7_2 H 0.887191 0.468033 0.774413 0.041 Uiso 1 1 calc R U . . .
C8_2 C 0.9892(4) 0.5927(4) 0.8022(3) 0.0614(11) Uani 1 1 d . U . . .
H8A_2 H 1.067693 0.655125 0.753297 0.092 Uiso 1 1 calc R U . . .
H8B_2 H 1.027578 0.526669 0.871157 0.092 Uiso 1 1 calc R U . . .
H8C_2 H 0.888698 0.634252 0.834248 0.092 Uiso 1 1 calc R U . . .
C9_2 C 1.1176(4) 0.4665(3) 0.6709(3) 0.0415(7) Uani 1 1 d . U . . .
H9A_2 H 1.099334 0.431051 0.617593 0.062 Uiso 1 1 calc R U . . .
H9B_2 H 1.153759 0.398373 0.739858 0.062 Uiso 1 1 calc R U . . .
H9C_2 H 1.198666 0.526859 0.623195 0.062 Uiso 1 1 calc R U . . .
C10A_2 C 1.0166(7) 0.9047(8) 0.3108(6) 0.062(2) Uani 0.431(10) 1 d D U P A 1
H10A_2 H 0.928367 0.973016 0.296900 0.074 Uiso 0.431(10) 1 calc R U P A 1
C11A_2 C 1.1099(9) 0.9775(6) 0.3225(5) 0.028(2) Uani 0.431(10) 1 d D U P A 1
H11A_2 H 1.203832 0.925444 0.347236 0.041 Uiso 0.431(10) 1 calc R U P A 1
H11B_2 H 1.049093 1.011134 0.385194 0.041 Uiso 0.431(10) 1 calc R U P A 1
H11C_2 H 1.143070 1.047551 0.243214 0.041 Uiso 0.431(10) 1 calc R U P A 1
C10B_2 C 1.0157(6) 0.9071(6) 0.3125(5) 0.0612(18) Uani 0.569(10) 1 d D U P A 2
H10B_2 H 1.123922 0.875822 0.326494 0.073 Uiso 0.569(10) 1 calc R U P A 2
C11B_2 C 1.0006(8) 1.0264(5) 0.3086(5) 0.040(2) Uani 0.569(10) 1 d D U P A 2
H11D_2 H 1.082917 1.075116 0.239572 0.061 Uiso 0.569(10) 1 calc R U P A 2
H11E_2 H 1.012214 1.023294 0.386043 0.061 Uiso 0.569(10) 1 calc R U P A 2
H11F_2 H 0.895877 1.066839 0.297290 0.061 Uiso 0.569(10) 1 calc R U P A 2
C12_2 C 1.0304(3) 0.8867(3) 0.1973(2) 0.0355(6) Uani 1 1 d D U . . .
H12A_2 H 1.089963 0.953091 0.126230 0.053 Uiso 1 1 calc R U . A 1
H12B_2 H 0.924253 0.890841 0.187295 0.053 Uiso 1 1 calc R U . A 1
H12C_2 H 1.086047 0.803989 0.202737 0.053 Uiso 1 1 calc R U . A 1
C13_2 C 0.4856(3) 0.7279(2) 0.5433(2) 0.0240(5) Uani 1 1 d . U . . .
H13_2 H 0.437890 0.659205 0.622350 0.029 Uiso 1 1 calc R U . . .
C14_2 C 0.3904(4) 0.8524(3) 0.5424(3) 0.0380(7) Uani 1 1 d . U . . .
H14A_2 H 0.395034 0.867225 0.613492 0.057 Uiso 1 1 calc R U . . .
H14B_2 H 0.279789 0.848038 0.546949 0.057 Uiso 1 1 calc R U . . .
H14C_2 H 0.435345 0.921732 0.466091 0.057 Uiso 1 1 calc R U . . .
C15_2 C 0.4743(3) 0.6981(3) 0.4374(2) 0.0298(6) Uani 1 1 d . U . . .
H15A_2 H 0.522564 0.763104 0.358506 0.045 Uiso 1 1 calc R U . . .
H15B_2 H 0.362667 0.696656 0.442508 0.045 Uiso 1 1 calc R U . . .
H15C_2 H 0.530453 0.615543 0.443065 0.045 Uiso 1 1 calc R U . . .

loop_
_atom_site_aniso_label
_atom_site_aniso_U_11
_atom_site_aniso_U_22
_atom_site_aniso_U_33
_atom_site_aniso_U_23
_atom_site_aniso_U_13
_atom_site_aniso_U_12
Fe1_1 0.02426(19) 0.01218(17) 0.00847(16) -0.00213(12) -0.00462(12) -0.00327(12)
N1_1 0.0240(10) 0.0162(10) 0.0087(9) -0.0039(8) 0.0008(8) -0.0045(8)
B1_1 0.0207(13) 0.0165(12) 0.0112(11) -0.0024(10) -0.0065(10) -0.0024(10)
C1_1 0.0236(12) 0.0159(11) 0.0100(10) -0.0030(9) -0.0067(9) -0.0036(9)
N2_1 0.0254(10) 0.0144(10) 0.0096(9) -0.0020(8) -0.0010(8) -0.0073(8)
C2_1 0.0298(12) 0.0160(11) 0.0106(10) -0.0051(9) -0.0069(9) -0.0011(9)
C3_1 0.0331(13) 0.0164(11) 0.0150(11) -0.0040(9) -0.0077(10) -0.0083(10)
C4_1 0.0243(12) 0.0255(13) 0.0162(11) -0.0053(10) -0.0054(9) -0.0086(10)
C5_1 0.0242(12) 0.0171(11) 0.0150(11) -0.0051(9) -0.0088(9) -0.0017(9)
C6_1 0.0280(12) 0.0158(11) 0.0080(10) -0.0020(9) -0.0071(9) -0.0033(9)
C7_1 0.0365(14) 0.0172(12) 0.0089(10) -0.0018(9) -0.0040(9) -0.0084(10)
C8_1 0.0512(16) 0.0133(11) 0.0132(11) -0.0011(9) -0.0148(11) -0.0026(11)
C9_1 0.0358(14) 0.0258(13) 0.0235(13) -0.0129(11) -0.0175(11) 0.0092(11)
C10_1 0.0255(12) 0.0251(13) 0.0174(11) -0.0088(10) -0.0090(10) -0.0027(10)
C1_2 0.0263(11) 0.0196(11) 0.0107(10) -0.0072(9) -0.0008(8) -0.0077(9)
C2_2 0.0283(12) 0.0384(14) 0.0155(11) -0.0124(10) -0.0004(9) -0.0123(11)
C3_2 0.0375(14) 0.0605(16) 0.0191(12) -0.0139(12) 0.0037(10) -0.0302(13)
C4_2 0.0563(16) 0.0481(15) 0.0145(11) -0.0090(11) 0.0053(11) -0.0383(13)
C5_2 0.0542(15) 0.0279(12) 0.0108(10) -0.0030(9) -0.0039(10) -0.0185(11)
C6_2 0.0330(12) 0.0195(11) 0.0115(10) -0.0059(9) -0.0026(9) -0.0082(9)
C7_2 0.0243(13) 0.0564(18) 0.0224(13) -0.0153(12) -0.0036(10) -0.0066(12)
C8_2 0.057(2) 0.099(3) 0.051(2) -0.055(2) -0.0361(17) 0.041(2)
C9_2 0.0378(16) 0.055(2) 0.0411(17) -0.0301(16) -0.0075(13) -0.0010(14)
C10A_2 0.082(3) 0.069(3) 0.026(3) -0.006(3) 0.010(3) -0.052(3)
C11A_2 0.030(4) 0.030(4) 0.018(3) -0.002(3) -0.002(2) -0.014(3)
C10B_2 0.088(3) 0.071(3) 0.023(2) -0.010(2) 0.010(2) -0.058(3)
C11B_2 0.048(4) 0.030(3) 0.027(3) -0.002(2) 0.010(2) -0.022(3)
C12_2 0.0379(15) 0.0426(16) 0.0159(12) -0.0047(11) 0.0042(11) -0.0141(12)
C13_2 0.0325(13) 0.0224(12) 0.0133(11) -0.0015(9) -0.0078(10) -0.0033(10)
C14_2 0.0522(18) 0.0350(16) 0.0308(15) -0.0147(13) -0.0213(13) 0.0095(13)
C15_2 0.0354(14) 0.0310(14) 0.0272(14) -0.0114(12) -0.0132(11) -0.0030(11)

loop_
_atom_type_symbol
_atom_type_description
_atom_type_scat_dispersion_real
_atom_type_scat_dispersion_imag
_atom_type_scat_source
C C 0.0033 0.0016 'International Tables Vol C Tables 4.2.6.8 and 6.1.1.4'
H H 0.0000 0.0000 'International Tables Vol C Tables 4.2.6.8 and 6.1.1.4'
B B 0.0013 0.0007 'International Tables Vol C Tables 4.2.6.8 and 6.1.1.4'
N N 0.0061 0.0033 'International Tables Vol C Tables 4.2.6.8 and 6.1.1.4'
Fe Fe 0.3463 0.8444 'International Tables Vol C Tables 4.2.6.8 and 6.1.1.4'

loop_
_geom_angle_atom_site_label_1
_geom_angle_atom_site_label_2
_geom_angle_atom_site_label_3
_geom_angle
_geom_angle_site_symmetry_1
_geom_angle_site_symmetry_3
_geom_angle_publ_flag
C9_1 Fe1_1 C8_1 40.59(11) 2_667 2_667 ?
C9_1 Fe1_1 C3_1 118.66(10) 2_667 . ?
C8_1 Fe1_1 C3_1 106.89(10) 2_667 . ?
C9_1 Fe1_1 C4_1 154.13(10) 2_667 . ?
C8_1 Fe1_1 C4_1 120.57(11) 2_667 . ?
C3_1 Fe1_1 C4_1 40.43(10) . . ?
C9_1 Fe1_1 C2_1 105.70(10) 2_667 . ?
C8_1 Fe1_1 C2_1 124.17(10) 2_667 . ?
C3_1 Fe1_1 C2_1 40.82(9) . . ?
C4_1 Fe1_1 C2_1 68.36(10) . . ?
C9_1 Fe1_1 C10_1 40.66(10) 2_667 2_667 ?
C8_1 Fe1_1 C10_1 68.16(10) 2_667 2_667 ?
C3_1 Fe1_1 C10_1 153.67(10) . 2_667 ?
C4_1 Fe1_1 C10_1 164.42(10) . 2_667 ?
C2_1 Fe1_1 C10_1 119.06(10) . 2_667 ?
C9_1 Fe1_1 C5_1 162.61(10) 2_667 . ?
C8_1 Fe1_1 C5_1 156.25(10) 2_667 . ?
C3_1 Fe1_1 C5_1 68.08(9) . . ?
C4_1 Fe1_1 C5_1 40.56(9) . . ?
C2_1 Fe1_1 C5_1 68.16(9) . . ?
C10_1 Fe1_1 C5_1 126.76(10) 2_667 . ?
C9_1 Fe1_1 C7_1 68.42(10) 2_667 2_667 ?
C8_1 Fe1_1 C7_1 40.70(10) 2_667 2_667 ?
C3_1 Fe1_1 C7_1 125.99(10) . 2_667 ?
C4_1 Fe1_1 C7_1 109.20(10) . 2_667 ?
C2_1 Fe1_1 C7_1 162.28(9) . 2_667 ?
C10_1 Fe1_1 C7_1 68.11(10) 2_667 2_667 ?
C5_1 Fe1_1 C7_1 122.22(10) . 2_667 ?
C9_1 Fe1_1 C1_1 124.47(10) 2_667 . ?
C8_1 Fe1_1 C1_1 161.25(10) 2_667 . ?
C3_1 Fe1_1 C1_1 68.17(9) . . ?
C4_1 Fe1_1 C1_1 68.21(9) . . ?
C2_1 Fe1_1 C1_1 40.39(9) . . ?
C10_1 Fe1_1 C1_1 107.77(10) 2_667 . ?
C5_1 Fe1_1 C1_1 40.52(9) . . ?
C7_1 Fe1_1 C1_1 156.57(9) 2_667 . ?
C9_1 Fe1_1 C6_1 67.67(9) 2_667 2_667 ?
C8_1 Fe1_1 C6_1 67.53(9) 2_667 2_667 ?
C3_1 Fe1_1 C6_1 163.95(9) . 2_667 ?
C4_1 Fe1_1 C6_1 128.14(10) . 2_667 ?
C2_1 Fe1_1 C6_1 154.84(9) . 2_667 ?
C10_1 Fe1_1 C6_1 40.10(9) 2_667 2_667 ?
C5_1 Fe1_1 C6_1 110.55(9) . 2_667 ?
C7_1 Fe1_1 C6_1 40.09(9) 2_667 2_667 ?
C1_1 Fe1_1 C6_1 121.97(9) . 2_667 ?
C1_1 N1_1 B1_1 129.3(2) . . ?
C1_1 N1_1 H1_1 114.6(19) . . ?
B1_1 N1_1 H1_1 115.9(19) . . ?
N1_1 B1_1 N2_1 119.0(2) . . ?
N1_1 B1_1 C1_2 119.7(2) . . ?
N2_1 B1_1 C1_2 121.4(2) . . ?
N1_1 C1_1 C2_1 125.1(2) . . ?
N1_1 C1_1 C5_1 127.5(2) . . ?
C2_1 C1_1 C5_1 107.4(2) . . ?
N1_1 C1_1 Fe1_1 130.25(15) . . ?
C2_1 C1_1 Fe1_1 68.68(12) . . ?
C5_1 C1_1 Fe1_1 69.16(12) . . ?
C6_1 N2_1 B1_1 128.7(2) . . ?
C6_1 N2_1 H2_1 110.2(18) . . ?
B1_1 N2_1 H2_1 118.7(18) . . ?
C1_1 C2_1 C3_1 108.2(2) . . ?
C1_1 C2_1 Fe1_1 70.93(12) . . ?
C3_1 C2_1 Fe1_1 69.41(12) . . ?
C1_1 C2_1 H2A_1 125.9 . . ?
C3_1 C2_1 H2A_1 125.9 . . ?
Fe1_1 C2_1 H2A_1 125.3 . . ?
C4_1 C3_1 C2_1 108.2(2) . . ?
C4_1 C3_1 Fe1_1 69.91(13) . . ?
C2_1 C3_1 Fe1_1 69.76(13) . . ?
C4_1 C3_1 H3_1 125.9 . . ?
C2_1 C3_1 H3_1 125.9 . . ?
Fe1_1 C3_1 H3_1 126.0 . . ?
C3_1 C4_1 C5_1 108.2(2) . . ?
C3_1 C4_1 Fe1_1 69.66(14) . . ?
C5_1 C4_1 Fe1_1 70.31(13) . . ?
C3_1 C4_1 H4_1 125.9 . . ?
C5_1 C4_1 H4_1 125.9 . . ?
Fe1_1 C4_1 H4_1 125.7 . . ?
C4_1 C5_1 C1_1 108.0(2) . . ?
C4_1 C5_1 Fe1_1 69.13(13) . . ?
C1_1 C5_1 Fe1_1 70.32(13) . . ?
C4_1 C5_1 H5_1 126.0 . . ?
C1_1 C5_1 H5_1 126.0 . . ?
Fe1_1 C5_1 H5_1 126.1 . . ?
N2_1 C6_1 C10_1 123.8(2) . . ?
N2_1 C6_1 C7_1 128.0(2) . . ?
C10_1 C6_1 C7_1 108.1(2) . . ?
N2_1 C6_1 Fe1_1 131.09(15) . 2_667 ?
C10_1 C6_1 Fe1_1 68.48(13) . 2_667 ?
C7_1 C6_1 Fe1_1 68.68(13) . 2_667 ?
C8_1 C7_1 C6_1 107.3(2) . . ?
C8_1 C7_1 Fe1_1 68.55(13) . 2_667 ?
C6_1 C7_1 Fe1_1 71.24(12) . 2_667 ?
C8_1 C7_1 H7_1 126.3 . . ?
C6_1 C7_1 H7_1 126.3 . . ?
Fe1_1 C7_1 H7_1 125.4 2_667 . ?
C9_1 C8_1 C7_1 108.6(2) . . ?
C9_1 C8_1 Fe1_1 69.64(14) . 2_667 ?
C7_1 C8_1 Fe1_1 70.75(13) . 2_667 ?
C9_1 C8_1 H8_1 125.7 . . ?
C7_1 C8_1 H8_1 125.7 . . ?
Fe1_1 C8_1 H8_1 125.5 2_667 . ?
C8_1 C9_1 C10_1 108.2(2) . . ?
C8_1 C9_1 Fe1_1 69.77(14) . 2_667 ?
C10_1 C9_1 Fe1_1 70.66(14) . 2_667 ?
C8_1 C9_1 H9_1 125.9 . . ?
C10_1 C9_1 H9_1 125.9 . . ?
Fe1_1 C9_1 H9_1 125.2 2_667 . ?
C9_1 C10_1 C6_1 107.8(2) . . ?
C9_1 C10_1 Fe1_1 68.69(14) . 2_667 ?
C6_1 C10_1 Fe1_1 71.41(13) . 2_667 ?
C9_1 C10_1 H10_1 126.1 . . ?
C6_1 C10_1 H10_1 126.1 . . ?
Fe1_1 C10_1 H10_1 125.4 2_667 . ?
C2_2 C1_2 C6_2 119.1(2) . . ?
C2_2 C1_2 B1_1 121.5(2) . . ?
C6_2 C1_2 B1_1 119.4(2) . . ?
C3_2 C2_2 C1_2 119.5(2) . . ?
C3_2 C2_2 C7_2 120.1(2) . . ?
C1_2 C2_2 C7_2 120.3(2) . . ?
C4_2 C3_2 C2_2 121.9(3) . . ?
C4_2 C3_2 H3_2 119.1 . . ?
C2_2 C3_2 H3_2 119.1 . . ?
C5_2 C4_2 C3_2 118.2(2) . . ?
C5_2 C4_2 C10B_2 121.0(3) . . ?
C3_2 C4_2 C10B_2 120.7(3) . . ?
C5_2 C4_2 C10A_2 121.0(3) . . ?
C3_2 C4_2 C10A_2 120.7(3) . . ?
C4_2 C5_2 C6_2 121.8(3) . . ?
C4_2 C5_2 H5_2 119.1 . . ?
C6_2 C5_2 H5_2 119.1 . . ?
C5_2 C6_2 C1_2 119.5(2) . . ?
C5_2 C6_2 C13_2 119.7(2) . . ?
C1_2 C6_2 C13_2 120.8(2) . . ?
C9_2 C7_2 C2_2 113.6(2) . . ?
C9_2 C7_2 C8_2 110.8(2) . . ?
C2_2 C7_2 C8_2 110.6(3) . . ?
C9_2 C7_2 H7_2 107.2 . . ?
C2_2 C7_2 H7_2 107.2 . . ?
C8_2 C7_2 H7_2 107.2 . . ?
C7_2 C8_2 H8A_2 109.5 . . ?
C7_2 C8_2 H8B_2 109.5 . . ?
H8A_2 C8_2 H8B_2 109.5 . . ?
C7_2 C8_2 H8C_2 109.5 . . ?
H8A_2 C8_2 H8C_2 109.5 . . ?
H8B_2 C8_2 H8C_2 109.5 . . ?
C7_2 C9_2 H9A_2 109.5 . . ?
C7_2 C9_2 H9B_2 109.5 . . ?
H9A_2 C9_2 H9B_2 109.5 . . ?
C7_2 C9_2 H9C_2 109.5 . . ?
H9A_2 C9_2 H9C_2 109.5 . . ?
H9B_2 C9_2 H9C_2 109.5 . . ?
C11A_2 C10A_2 C12_2 125.3(4) . . ?
C11A_2 C10A_2 C4_2 119.9(6) . . ?
C12_2 C10A_2 C4_2 113.6(6) . . ?
C11A_2 C10A_2 H10A_2 93.7 . . ?
C12_2 C10A_2 H10A_2 93.7 . . ?
C4_2 C10A_2 H10A_2 93.7 . . ?
C10A_2 C11A_2 H11A_2 109.5 . . ?
C10A_2 C11A_2 H11B_2 109.5 . . ?
H11A_2 C11A_2 H11B_2 109.5 . . ?
C10A_2 C11A_2 H11C_2 109.5 . . ?
H11A_2 C11A_2 H11C_2 109.5 . . ?
H11B_2 C11A_2 H11C_2 109.5 . . ?
C11B_2 C10B_2 C12_2 119.9(4) . . ?
C11B_2 C10B_2 C4_2 116.2(5) . . ?
C12_2 C10B_2 C4_2 111.7(4) . . ?
C11B_2 C10B_2 H10B_2 101.8 . . ?
C12_2 C10B_2 H10B_2 101.8 . . ?
C4_2 C10B_2 H10B_2 101.8 . . ?
C10B_2 C11B_2 H11D_2 109.5 . . ?
C10B_2 C11B_2 H11E_2 109.5 . . ?
H11D_2 C11B_2 H11E_2 109.5 . . ?
C10B_2 C11B_2 H11F_2 109.5 . . ?
H11D_2 C11B_2 H11F_2 109.5 . . ?
H11E_2 C11B_2 H11F_2 109.5 . . ?
C10A_2 C12_2 H12A_2 109.5 . . ?
C10A_2 C12_2 H12B_2 109.5 . . ?
H12A_2 C12_2 H12B_2 109.5 . . ?
C10A_2 C12_2 H12C_2 109.5 . . ?
H12A_2 C12_2 H12C_2 109.5 . . ?
H12B_2 C12_2 H12C_2 109.5 . . ?
C6_2 C13_2 C15_2 109.6(2) . . ?
C6_2 C13_2 C14_2 112.9(2) . . ?
C15_2 C13_2 C14_2 111.0(2) . . ?
C6_2 C13_2 H13_2 107.7 . . ?
C15_2 C13_2 H13_2 107.7 . . ?
C14_2 C13_2 H13_2 107.7 . . ?
C13_2 C14_2 H14A_2 109.5 . . ?
C13_2 C14_2 H14B_2 109.5 . . ?
H14A_2 C14_2 H14B_2 109.5 . . ?
C13_2 C14_2 H14C_2 109.5 . . ?
H14A_2 C14_2 H14C_2 109.5 . . ?
H14B_2 C14_2 H14C_2 109.5 . . ?
C13_2 C15_2 H15A_2 109.5 . . ?
C13_2 C15_2 H15B_2 109.5 . . ?
H15A_2 C15_2 H15B_2 109.5 . . ?
C13_2 C15_2 H15C_2 109.5 . . ?
H15A_2 C15_2 H15C_2 109.5 . . ?
H15B_2 C15_2 H15C_2 109.5 . . ?

loop_
_geom_bond_atom_site_label_1
_geom_bond_atom_site_label_2
_geom_bond_distance
_geom_bond_site_symmetry_2
_geom_bond_publ_flag
Fe1_1 C9_1 2.030(3) 2_667 ?
Fe1_1 C8_1 2.032(2) 2_667 ?
Fe1_1 C3_1 2.040(2) . ?
Fe1_1 C4_1 2.044(2) . ?
Fe1_1 C2_1 2.045(2) . ?
Fe1_1 C10_1 2.056(2) 2_667 ?
Fe1_1 C5_1 2.059(2) . ?
Fe1_1 C7_1 2.061(2) 2_667 ?
Fe1_1 C1_1 2.075(2) . ?
Fe1_1 C6_1 2.095(2) 2_667 ?
N1_1 C1_1 1.407(3) . ?
N1_1 B1_1 1.417(3) . ?
N1_1 H1_1 0.81(3) . ?
B1_1 N2_1 1.423(3) . ?
B1_1 C1_2 1.580(3) . ?
C1_1 C2_1 1.422(3) . ?
C1_1 C5_1 1.432(3) . ?
N2_1 C6_1 1.407(3) . ?
N2_1 H2_1 0.86(3) . ?
C2_1 C3_1 1.425(3) . ?
C2_1 H2A_1 0.9500 . ?
C3_1 C4_1 1.411(3) . ?
C3_1 H3_1 0.9500 . ?
C4_1 C5_1 1.422(3) . ?
C4_1 H4_1 0.9500 . ?
C5_1 H5_1 0.9500 . ?
C6_1 C10_1 1.424(3) . ?
C6_1 C7_1 1.425(3) . ?
C7_1 C8_1 1.424(3) . ?
C7_1 H7_1 0.9500 . ?
C8_1 C9_1 1.409(4) . ?
C8_1 H8_1 0.9500 . ?
C9_1 C10_1 1.420(4) . ?
C9_1 H9_1 0.9500 . ?
C10_1 H10_1 0.9500 . ?
C1_2 C2_2 1.401(3) . ?
C1_2 C6_2 1.408(3) . ?
C2_2 C3_2 1.394(4) . ?
C2_2 C7_2 1.524(4) . ?
C3_2 C4_2 1.386(4) . ?
C3_2 H3_2 0.9500 . ?
C4_2 C5_2 1.382(4) . ?
C4_2 C10B_2 1.525(4) . ?
C4_2 C10A_2 1.525(5) . ?
C5_2 C6_2 1.393(3) . ?
C5_2 H5_2 0.9500 . ?
C6_2 C13_2 1.518(3) . ?
C7_2 C9_2 1.523(4) . ?
C7_2 C8_2 1.531(4) . ?
C7_2 H7_2 1.0000 . ?
C8_2 H8A_2 0.9800 . ?
C8_2 H8B_2 0.9800 . ?
C8_2 H8C_2 0.9800 . ?
C9_2 H9A_2 0.9800 . ?
C9_2 H9B_2 0.9800 . ?
C9_2 H9C_2 0.9800 . ?
C10A_2 C11A_2 1.383(9) . ?
C10A_2 C12_2 1.471(10) . ?
C10A_2 H10A_2 1.0000 . ?
C11A_2 H11A_2 0.9800 . ?
C11A_2 H11B_2 0.9800 . ?
C11A_2 H11C_2 0.9800 . ?
C10B_2 C11B_2 1.360(8) . ?
C10B_2 C12_2 1.505(8) . ?
C10B_2 H10B_2 1.0000 . ?
C11B_2 H11D_2 0.9800 . ?
C11B_2 H11E_2 0.9800 . ?
C11B_2 H11F_2 0.9800 . ?
C12_2 H12A_2 0.9800 . ?
C12_2 H12B_2 0.9800 . ?
C12_2 H12C_2 0.9800 . ?
C13_2 C15_2 1.528(3) . ?
C13_2 C14_2 1.529(4) . ?
C13_2 H13_2 1.0000 . ?
C14_2 H14A_2 0.9800 . ?
C14_2 H14B_2 0.9800 . ?
C14_2 H14C_2 0.9800 . ?
C15_2 H15A_2 0.9800 . ?
C15_2 H15B_2 0.9800 . ?
C15_2 H15C_2 0.9800 . ?

loop_
_geom_torsion_atom_site_label_1
_geom_torsion_atom_site_label_2
_geom_torsion_atom_site_label_3
_geom_torsion_atom_site_label_4
_geom_torsion
_geom_torsion_site_symmetry_1
_geom_torsion_site_symmetry_2
_geom_torsion_site_symmetry_3
_geom_torsion_site_symmetry_4
_geom_torsion_publ_flag
C1_1 N1_1 B1_1 N2_1 10.2(4) . . . . ?
C1_1 N1_1 B1_1 C1_2 -169.2(2) . . . . ?
B1_1 N1_1 C1_1 C2_1 -157.6(2) . . . . ?
B1_1 N1_1 C1_1 C5_1 26.6(4) . . . . ?
B1_1 N1_1 C1_1 Fe1_1 -66.9(3) . . . . ?
N1_1 B1_1 N2_1 C6_1 -161.1(2) . . . . ?
C1_2 B1_1 N2_1 C6_1 18.3(4) . . . . ?
N1_1 C1_1 C2_1 C3_1 -175.4(2) . . . . ?
C5_1 C1_1 C2_1 C3_1 1.1(2) . . . . ?
Fe1_1 C1_1 C2_1 C3_1 59.65(15) . . . . ?
N1_1 C1_1 C2_1 Fe1_1 125.0(2) . . . . ?
C5_1 C1_1 C2_1 Fe1_1 -58.51(15) . . . . ?
C1_1 C2_1 C3_1 C4_1 -1.0(3) . . . . ?
Fe1_1 C2_1 C3_1 C4_1 59.58(16) . . . . ?
C1_1 C2_1 C3_1 Fe1_1 -60.61(15) . . . . ?
C2_1 C3_1 C4_1 C5_1 0.5(3) . . . . ?
Fe1_1 C3_1 C4_1 C5_1 59.99(16) . . . . ?
C2_1 C3_1 C4_1 Fe1_1 -59.49(16) . . . . ?
C3_1 C4_1 C5_1 C1_1 0.2(2) . . . . ?
Fe1_1 C4_1 C5_1 C1_1 59.79(15) . . . . ?
C3_1 C4_1 C5_1 Fe1_1 -59.58(16) . . . . ?
N1_1 C1_1 C5_1 C4_1 175.6(2) . . . . ?
C2_1 C1_1 C5_1 C4_1 -0.8(2) . . . . ?
Fe1_1 C1_1 C5_1 C4_1 -59.05(15) . . . . ?
N1_1 C1_1 C5_1 Fe1_1 -125.4(2) . . . . ?
C2_1 C1_1 C5_1 Fe1_1 58.22(15) . . . . ?
B1_1 N2_1 C6_1 C10_1 142.9(2) . . . . ?
B1_1 N2_1 C6_1 C7_1 -33.2(4) . . . . ?
B1_1 N2_1 C6_1 Fe1_1 -127.2(2) . . . 2_667 ?
N2_1 C6_1 C7_1 C8_1 174.5(2) . . . . ?
C10_1 C6_1 C7_1 C8_1 -2.1(3) . . . . ?
Fe1_1 C6_1 C7_1 C8_1 -59.32(15) 2_667 . . . ?
N2_1 C6_1 C7_1 Fe1_1 -126.2(2) . . . 2_667 ?
C10_1 C6_1 C7_1 Fe1_1 57.20(15) . . . 2_667 ?
C6_1 C7_1 C8_1 C9_1 1.5(3) . . . . ?
Fe1_1 C7_1 C8_1 C9_1 -59.57(16) 2_667 . . . ?
C6_1 C7_1 C8_1 Fe1_1 61.03(16) . . . 2_667 ?
C7_1 C8_1 C9_1 C10_1 -0.2(3) . . . . ?
Fe1_1 C8_1 C9_1 C10_1 -60.51(16) 2_667 . . . ?
C7_1 C8_1 C9_1 Fe1_1 60.26(16) . . . 2_667 ?
C8_1 C9_1 C10_1 C6_1 -1.1(3) . . . . ?
Fe1_1 C9_1 C10_1 C6_1 -61.02(16) 2_667 . . . ?
C8_1 C9_1 C10_1 Fe1_1 59.95(16) . . . 2_667 ?
N2_1 C6_1 C10_1 C9_1 -174.8(2) . . . . ?
C7_1 C6_1 C10_1 C9_1 2.0(3) . . . . ?
Fe1_1 C6_1 C10_1 C9_1 59.29(16) 2_667 . . . ?
N2_1 C6_1 C10_1 Fe1_1 125.9(2) . . . 2_667 ?
C7_1 C6_1 C10_1 Fe1_1 -57.32(16) . . . 2_667 ?
N1_1 B1_1 C1_2 C2_2 -87.8(3) . . . . ?
N2_1 B1_1 C1_2 C2_2 92.7(3) . . . . ?
N1_1 B1_1 C1_2 C6_2 95.3(3) . . . . ?
N2_1 B1_1 C1_2 C6_2 -84.1(3) . . . . ?
C6_2 C1_2 C2_2 C3_2 1.2(3) . . . . ?
B1_1 C1_2 C2_2 C3_2 -175.7(2) . . . . ?
C6_2 C1_2 C2_2 C7_2 -180.0(2) . . . . ?
B1_1 C1_2 C2_2 C7_2 3.2(3) . . . . ?
C1_2 C2_2 C3_2 C4_2 0.0(4) . . . . ?
C7_2 C2_2 C3_2 C4_2 -178.9(3) . . . . ?
C2_2 C3_2 C4_2 C5_2 -0.7(4) . . . . ?
C2_2 C3_2 C4_2 C10B_2 -178.2(4) . . . . ?
C2_2 C3_2 C4_2 C10A_2 -176.5(5) . . . . ?
C3_2 C4_2 C5_2 C6_2 0.3(4) . . . . ?
C10B_2 C4_2 C5_2 C6_2 177.8(4) . . . . ?
C10A_2 C4_2 C5_2 C6_2 176.0(5) . . . . ?
C4_2 C5_2 C6_2 C1_2 0.9(4) . . . . ?
C4_2 C5_2 C6_2 C13_2 -177.4(2) . . . . ?
C2_2 C1_2 C6_2 C5_2 -1.6(3) . . . . ?
B1_1 C1_2 C6_2 C5_2 175.3(2) . . . . ?
C2_2 C1_2 C6_2 C13_2 176.6(2) . . . . ?
B1_1 C1_2 C6_2 C13_2 -6.4(3) . . . . ?
C3_2 C2_2 C7_2 C9_2 -48.9(4) . . . . ?
C1_2 C2_2 C7_2 C9_2 132.3(3) . . . . ?
C3_2 C2_2 C7_2 C8_2 76.5(3) . . . . ?
C1_2 C2_2 C7_2 C8_2 -102.4(3) . . . . ?
C5_2 C4_2 C10A_2 C11A_2 128.5(6) . . . . ?
C3_2 C4_2 C10A_2 C11A_2 -55.9(10) . . . . ?
C5_2 C4_2 C10A_2 C12_2 -63.5(7) . . . . ?
C3_2 C4_2 C10A_2 C12_2 112.1(4) . . . . ?
C5_2 C4_2 C10B_2 C11B_2 77.2(6) . . . . ?
C3_2 C4_2 C10B_2 C11B_2 -105.4(5) . . . . ?
C5_2 C4_2 C10B_2 C12_2 -65.3(6) . . . . ?
C3_2 C4_2 C10B_2 C12_2 112.2(4) . . . . ?
C5_2 C6_2 C13_2 C15_2 63.9(3) . . . . ?
C1_2 C6_2 C13_2 C15_2 -114.4(2) . . . . ?
C5_2 C6_2 C13_2 C14_2 -60.4(3) . . . . ?
C1_2 C6_2 C13_2 C14_2 121.3(2) . . . . ?
